data_7009344
loop_
_publ_author_name
'Lewis, Gareth R.'
'Dance, Ian'

_publ_section_title
;
 Crystal supramolecular motifs for [Ph4P]+ salts of [M(mnt)2]2&#x2212;,
 [M(mnt)2]&#x2212;, [{M(mnt)2}2]2&#x2212;, [M(mnt)3]3&#x2212; and
 [M(mnt)3]2&#x2212;
 (mnt2&#x2212;&#x2005;=&#x2005;maleonitriledithiolate)&#x200A;&#x2020;
;
_journal_issue 18
_journal_name_full 'Journal of the Chemical Society, Dalton Transactions'
_journal_page_first 3176
_journal_paper_doi 10.1039/b000093k
_journal_year 2000
_chemical_formula_sum 'C64 H40 Co2 N8 P2 S8'
_chemical_formula_weight 1357.32
_chemical_name_systematic
;
 ?
;
_space_group_IT_number 14
_symmetry_cell_setting monoclinic
_symmetry_space_group_name_Hall '-P 2yn'
_symmetry_space_group_name_H-M 'P 1 21/n 1'
_atom_sites_solution_hydrogens geom
_atom_sites_solution_primary direct
_atom_sites_solution_secondary difmap
_audit_creation_method SHELXL-97
_cell_angle_alpha 90.00
_cell_angle_beta 90.83(3)
_cell_angle_gamma 90.00
_cell_formula_units_Z 2
_cell_length_a 7.1391(14)
_cell_length_b 16.085(3)
_cell_length_c 26.993(5)
_cell_measurement_reflns_used 93
_cell_measurement_temperature 298(2)
_cell_measurement_theta_max 24.98
_cell_measurement_theta_min 2.00
_cell_volume 3099.3(10)
_computing_cell_refinement 'local programs'
_computing_data_collection 'Bruker SMART'
_computing_data_reduction 'Bruker SAINT+'
_computing_structure_refinement 'SHELXL-97 (Sheldrick, 1997)'
_computing_structure_solution 'SHELXS-97 (Sheldrick, 1990)'
_diffrn_ambient_temperature 298(2)
_diffrn_measured_fraction_theta_full 1.000
_diffrn_measured_fraction_theta_max 1.000
_diffrn_measurement_device_type 'Bruker AXS SMART CCD diffractometer'
_diffrn_measurement_method '\w rotation with narrow frames'
_diffrn_radiation_monochromator graphite
_diffrn_radiation_source 'fine-focus sealed tube'
_diffrn_radiation_type MoK\a
_diffrn_radiation_wavelength 0.71073
_diffrn_reflns_av_R_equivalents 0.0722
_diffrn_reflns_av_sigmaI/netI 0.1154
_diffrn_reflns_limit_h_max 7
_diffrn_reflns_limit_h_min -8
_diffrn_reflns_limit_k_max 16
_diffrn_reflns_limit_k_min -18
_diffrn_reflns_limit_l_max 30
_diffrn_reflns_limit_l_min -30
_diffrn_reflns_number 15063
_diffrn_reflns_theta_full 23.99
_diffrn_reflns_theta_max 23.99
_diffrn_reflns_theta_min 1.47
_exptl_absorpt_coefficient_mu 0.904
_exptl_absorpt_correction_T_max 0.968657
_exptl_absorpt_correction_T_min 0.848246
_exptl_absorpt_correction_type SADABS
_exptl_crystal_colour black
_exptl_crystal_density_diffrn 1.454
_exptl_crystal_density_method 'not measured'
_exptl_crystal_description rhombohedrons
_exptl_crystal_F_000 1384
_exptl_crystal_size_max 0.20
_exptl_crystal_size_mid 0.13
_exptl_crystal_size_min 0.07
_refine_diff_density_max 0.327
_refine_diff_density_min -0.302
_refine_diff_density_rms 0.052
_refine_ls_extinction_method none
_refine_ls_goodness_of_fit_ref 0.774
_refine_ls_hydrogen_treatment mixed
_refine_ls_matrix_type full
_refine_ls_number_parameters 379
_refine_ls_number_reflns 4864
_refine_ls_number_restraints 0
_refine_ls_restrained_S_all 0.774
_refine_ls_R_factor_all 0.1076
_refine_ls_R_factor_gt 0.0416
_refine_ls_shift/su_max 0.001
_refine_ls_shift/su_mean 0.000
_refine_ls_structure_factor_coef Fsqd
_refine_ls_weighting_details 'calc w=1/[\s^2^(Fo^2^)+(0.0154P)^2^+0.0000P] where P=(Fo^2^+2Fc^2^)/3'
_refine_ls_weighting_scheme calc
_refine_ls_wR_factor_gt 0.0552
_refine_ls_wR_factor_ref 0.0658
_reflns_number_gt 2429
_reflns_number_total 4864
_reflns_threshold_expression >2sigma(I)
_cod_data_source_file b000093k.txt
_cod_data_source_block 6
_cod_original_cell_volume 3099.3(11)
_cod_original_sg_symbol_H-M P2(1)/n
_cod_database_code 7009344

loop_
_symmetry_equiv_pos_as_xyz
'x, y, z'
'-x+1/2, y+1/2, -z+1/2'
'-x, -y, -z'
'x-1/2, -y-1/2, z-1/2'

loop_
_atom_site_label
_atom_site_type_symbol
_atom_site_fract_x
_atom_site_fract_y
_atom_site_fract_z
_atom_site_U_iso_or_equiv
_atom_site_adp_type
_atom_site_occupancy
_atom_site_symmetry_multiplicity
_atom_site_calc_flag
_atom_site_refinement_flags
_atom_site_disorder_assembly
_atom_site_disorder_group
Co1 Co 0.86981(7) 0.91832(3) 0.50138(2) 0.04712(17) Uani 1 1 d . . .
P1 P 0.97428(15) 1.38197(7) 0.33718(4) 0.0504(3) Uani 1 1 d . . .
S1 S 0.80209(14) 1.05161(6) 0.49909(4) 0.0510(3) Uani 1 1 d . . .
S2 S 0.81937(15) 0.91498(7) 0.58089(4) 0.0570(3) Uani 1 1 d . . .
S3 S 0.80349(14) 0.91313(7) 0.42232(4) 0.0539(3) Uani 1 1 d . . .
S4 S 0.89698(15) 0.78252(6) 0.50505(4) 0.0554(3) Uani 1 1 d . . .
N1 N 0.6249(5) 1.2243(2) 0.57792(16) 0.0854(14) Uani 1 1 d . . .
N2 N 0.6108(6) 1.0284(3) 0.68248(16) 0.0912(15) Uani 1 1 d . . .
N3 N 0.7824(6) 0.7604(3) 0.31851(16) 0.0864(14) Uani 1 1 d . . .
N4 N 0.8435(5) 0.5944(2) 0.42693(16) 0.0829(14) Uani 1 1 d . . .
C1 C 0.7257(5) 1.0731(3) 0.55841(16) 0.0482(11) Uani 1 1 d . . .
C2 C 0.7315(5) 1.0122(3) 0.59338(17) 0.0477(12) Uani 1 1 d . . .
C3 C 0.8248(5) 0.8079(3) 0.40886(18) 0.0497(12) Uani 1 1 d . . .
C4 C 0.8621(5) 0.7516(3) 0.44510(16) 0.0464(11) Uani 1 1 d . . .
C5 C 0.6685(6) 1.1571(3) 0.56969(17) 0.0587(14) Uani 1 1 d . . .
C6 C 0.6640(6) 1.0238(3) 0.6427(2) 0.0611(14) Uani 1 1 d . . .
C7 C 0.7999(6) 0.7817(3) 0.3588(2) 0.0613(14) Uani 1 1 d . . .
C8 C 0.8559(6) 0.6641(3) 0.43468(16) 0.0544(13) Uani 1 1 d . . .
C9 C 1.1155(5) 1.3136(2) 0.30027(17) 0.0462(11) Uani 1 1 d . . .
C10 C 1.0903(6) 1.3069(3) 0.25008(18) 0.0604(13) Uani 1 1 d . . .
H10A H 1.0014 1.3396 0.2338 0.072 Uiso 1 1 calc R . .
C11 C 1.1982(7) 1.2512(3) 0.22375(18) 0.0766(15) Uani 1 1 d . . .
H11A H 1.1831 1.2470 0.1896 0.092 Uiso 1 1 calc R . .
C12 C 1.3269(7) 1.2022(3) 0.2478(2) 0.0807(17) Uani 1 1 d . . .
H12A H 1.3965 1.1641 0.2298 0.097 Uiso 1 1 calc R . .
C13 C 1.3550(6) 1.2084(3) 0.2982(2) 0.0742(16) Uani 1 1 d . . .
H13A H 1.4431 1.1750 0.3143 0.089 Uiso 1 1 calc R . .
C14 C 1.2502(6) 1.2650(3) 0.32438(17) 0.0679(14) Uani 1 1 d . . .
H14A H 1.2696 1.2707 0.3583 0.081 Uiso 1 1 calc R . .
C15 C 0.8205(5) 1.4423(3) 0.29907(15) 0.0467(11) Uani 1 1 d . . .
C16 C 0.6873(6) 1.4009(3) 0.26995(17) 0.0620(13) Uani 1 1 d . . .
H16A H 0.6812 1.3432 0.2712 0.074 Uiso 1 1 calc R . .
C17 C 0.5656(6) 1.4430(3) 0.23961(18) 0.0719(15) Uani 1 1 d . . .
H17A H 0.4774 1.4144 0.2205 0.086 Uiso 1 1 calc R . .
C18 C 0.5748(6) 1.5292(3) 0.23758(18) 0.0748(15) Uani 1 1 d . . .
H18A H 0.4944 1.5582 0.2164 0.090 Uiso 1 1 calc R . .
C19 C 0.7017(7) 1.5718(3) 0.26662(18) 0.0724(14) Uani 1 1 d . . .
H19A H 0.7048 1.6296 0.2655 0.087 Uiso 1 1 calc R . .
C20 C 0.8252(6) 1.5292(3) 0.29753(16) 0.0605(13) Uani 1 1 d . . .
H20A H 0.9109 1.5583 0.3172 0.073 Uiso 1 1 calc R . .
C21 C 0.8289(5) 1.3206(3) 0.37613(15) 0.0492(12) Uani 1 1 d . . .
C22 C 0.8221(5) 1.2341(3) 0.37258(16) 0.0560(12) Uani 1 1 d . . .
H22A H 0.8989 1.2066 0.3504 0.067 Uiso 1 1 calc R . .
C23 C 0.7016(7) 1.1891(3) 0.40194(19) 0.0667(14) Uani 1 1 d . . .
H23A H 0.6970 1.1315 0.3991 0.080 Uiso 1 1 calc R . .
C24 C 0.5885(6) 1.2289(4) 0.43526(19) 0.0714(16) Uani 1 1 d . . .
H24A H 0.5097 1.1984 0.4555 0.086 Uiso 1 1 calc R . .
C25 C 0.5927(6) 1.3145(3) 0.43846(18) 0.0738(15) Uani 1 1 d . . .
H25A H 0.5150 1.3415 0.4607 0.089 Uiso 1 1 calc R . .
C26 C 0.7108(6) 1.3608(3) 0.40912(17) 0.0638(13) Uani 1 1 d . . .
H26A H 0.7114 1.4185 0.4114 0.077 Uiso 1 1 calc R . .
C27 C 1.1292(5) 1.4456(2) 0.37375(18) 0.0478(11) Uani 1 1 d . . .
C28 C 1.1337(5) 1.4427(3) 0.42485(18) 0.0579(13) Uani 1 1 d . . .
H28A H 1.0565 1.4058 0.4415 0.069 Uiso 1 1 calc R . .
C29 C 1.2538(7) 1.4949(3) 0.45145(18) 0.0720(15) Uani 1 1 d . . .
H29A H 1.2586 1.4923 0.4859 0.086 Uiso 1 1 calc R . .
C30 C 1.3648(6) 1.5499(3) 0.4267(2) 0.0804(17) Uani 1 1 d . . .
H30A H 1.4412 1.5863 0.4446 0.097 Uiso 1 1 calc R . .
C31 C 1.3650(6) 1.5523(3) 0.3760(2) 0.0786(16) Uani 1 1 d . . .
H31A H 1.4439 1.5888 0.3597 0.094 Uiso 1 1 calc R . .
C32 C 1.2481(6) 1.5004(3) 0.34915(17) 0.0635(13) Uani 1 1 d . . .
H32A H 1.2484 1.5019 0.3147 0.076 Uiso 1 1 calc R . .

loop_
_atom_site_aniso_label
_atom_site_aniso_U_11
_atom_site_aniso_U_22
_atom_site_aniso_U_33
_atom_site_aniso_U_23
_atom_site_aniso_U_13
_atom_site_aniso_U_12
Co1 0.0487(3) 0.0385(3) 0.0541(4) -0.0005(3) 0.0009(3) -0.0028(3)
P1 0.0521(7) 0.0460(7) 0.0533(9) 0.0013(6) 0.0019(6) -0.0017(6)
S1 0.0526(7) 0.0408(7) 0.0594(9) 0.0021(6) -0.0019(6) 0.0009(6)
S2 0.0684(7) 0.0461(7) 0.0566(8) -0.0002(7) 0.0059(6) 0.0024(6)
S3 0.0599(7) 0.0435(7) 0.0581(8) 0.0017(7) -0.0076(6) -0.0042(6)
S4 0.0707(8) 0.0399(7) 0.0555(9) 0.0002(6) 0.0005(6) -0.0027(6)
N1 0.079(3) 0.053(3) 0.124(4) -0.018(3) 0.017(3) 0.006(2)
N2 0.109(4) 0.085(3) 0.080(4) -0.015(3) 0.029(3) -0.007(3)
N3 0.119(3) 0.077(3) 0.063(3) -0.010(3) -0.015(3) 0.007(3)
N4 0.089(3) 0.055(3) 0.104(4) -0.015(3) -0.009(3) 0.008(3)
C1 0.039(2) 0.038(3) 0.068(4) -0.008(3) 0.007(2) -0.003(2)
C2 0.039(3) 0.051(3) 0.053(3) -0.011(3) 0.006(2) -0.005(2)
C3 0.040(3) 0.052(3) 0.056(4) -0.016(3) -0.005(2) -0.003(2)
C4 0.043(3) 0.040(3) 0.056(3) -0.010(3) 0.003(2) 0.000(2)
C5 0.048(3) 0.051(3) 0.077(4) -0.006(3) 0.014(3) -0.008(3)
C6 0.054(3) 0.056(3) 0.073(4) -0.011(3) 0.005(3) -0.001(2)
C7 0.071(3) 0.052(3) 0.061(4) -0.002(3) -0.008(3) -0.001(3)
C8 0.049(3) 0.055(3) 0.059(3) -0.006(3) -0.005(2) 0.002(3)
C9 0.046(3) 0.041(3) 0.051(3) -0.001(2) 0.008(3) -0.004(2)
C10 0.066(3) 0.061(3) 0.054(4) -0.003(3) 0.005(3) 0.007(3)
C11 0.093(4) 0.076(4) 0.061(4) -0.017(3) 0.010(3) 0.004(3)
C12 0.071(4) 0.072(4) 0.099(5) -0.019(4) 0.013(4) 0.006(3)
C13 0.052(3) 0.066(4) 0.104(5) -0.003(4) -0.004(3) 0.012(3)
C14 0.068(3) 0.078(4) 0.057(4) -0.002(3) -0.009(3) 0.007(3)
C15 0.051(3) 0.037(3) 0.053(3) 0.003(2) 0.005(2) -0.001(2)
C16 0.064(3) 0.046(3) 0.076(4) -0.003(3) -0.009(3) 0.004(3)
C17 0.068(3) 0.055(4) 0.091(4) -0.004(3) -0.023(3) 0.000(3)
C18 0.073(4) 0.068(4) 0.083(4) 0.012(3) -0.012(3) 0.016(3)
C19 0.096(4) 0.047(3) 0.074(4) 0.004(3) -0.006(3) 0.004(3)
C20 0.069(3) 0.050(3) 0.062(4) 0.007(3) -0.004(3) -0.001(3)
C21 0.049(3) 0.055(3) 0.044(3) 0.004(3) 0.001(2) 0.001(2)
C22 0.051(3) 0.057(3) 0.060(4) 0.003(3) -0.005(2) -0.003(3)
C23 0.067(3) 0.060(3) 0.073(4) 0.022(3) -0.016(3) -0.020(3)
C24 0.047(3) 0.096(5) 0.071(4) 0.026(4) 0.003(3) -0.010(3)
C25 0.057(3) 0.094(4) 0.071(4) 0.009(4) 0.010(3) 0.005(3)
C26 0.064(3) 0.061(3) 0.066(4) 0.012(3) 0.012(3) 0.003(3)
C27 0.046(3) 0.042(3) 0.056(3) 0.001(2) 0.007(3) -0.004(2)
C28 0.054(3) 0.059(3) 0.060(4) 0.003(3) -0.001(3) 0.000(2)
C29 0.075(4) 0.082(4) 0.059(4) -0.012(3) -0.020(3) 0.001(3)
C30 0.063(3) 0.072(4) 0.106(5) -0.015(4) -0.016(4) -0.011(3)
C31 0.071(4) 0.079(4) 0.086(5) -0.005(4) 0.004(3) -0.020(3)
C32 0.059(3) 0.071(4) 0.060(3) -0.009(3) 0.002(3) -0.010(3)

loop_
_atom_type_symbol
_atom_type_description
_atom_type_scat_dispersion_real
_atom_type_scat_dispersion_imag
_atom_type_scat_source
C C 0.0033 0.0016 'International Tables Vol C Tables 4.2.6.8 and 6.1.1.4'
H H 0.0000 0.0000 'International Tables Vol C Tables 4.2.6.8 and 6.1.1.4'
N N 0.0061 0.0033 'International Tables Vol C Tables 4.2.6.8 and 6.1.1.4'
P P 0.1023 0.0942 'International Tables Vol C Tables 4.2.6.8 and 6.1.1.4'
S S 0.1246 0.1234 'International Tables Vol C Tables 4.2.6.8 and 6.1.1.4'
Co Co 0.3494 0.9721 'International Tables Vol C Tables 4.2.6.8 and 6.1.1.4'

loop_
_geom_angle_atom_site_label_1
_geom_angle_atom_site_label_2
_geom_angle_atom_site_label_3
_geom_angle
_geom_angle_site_symmetry_1
_geom_angle_site_symmetry_3
_geom_angle_publ_flag
S3 Co1 S2 157.66(4) . . ?
S3 Co1 S4 91.37(5) . . ?
S2 Co1 S4 86.95(5) . . ?
S3 Co1 S1 88.01(5) . . ?
S2 Co1 S1 90.70(5) . . ?
S4 Co1 S1 172.29(5) . . ?
S3 Co1 S1 101.61(5) . 3_776 ?
S2 Co1 S1 100.71(5) . 3_776 ?
S4 Co1 S1 96.64(4) . 3_776 ?
S1 Co1 S1 91.01(4) . 3_776 ?
C15 P1 C21 106.41(18) . . ?
C15 P1 C27 112.2(2) . . ?
C21 P1 C27 110.5(2) . . ?
C15 P1 C9 111.0(2) . . ?
C21 P1 C9 108.8(2) . . ?
C27 P1 C9 107.90(19) . . ?
C1 S1 Co1 103.94(15) . . ?
C1 S1 Co1 106.60(13) . 3_776 ?
Co1 S1 Co1 88.99(4) . 3_776 ?
C2 S2 Co1 103.66(16) . . ?
C3 S3 Co1 102.91(17) . . ?
C4 S4 Co1 103.63(15) . . ?
C2 C1 C5 122.2(4) . . ?
C2 C1 S1 119.3(3) . . ?
C5 C1 S1 118.4(3) . . ?
C1 C2 C6 122.9(4) . . ?
C1 C2 S2 121.7(3) . . ?
C6 C2 S2 115.4(3) . . ?
C4 C3 C7 120.4(4) . . ?
C4 C3 S3 121.1(4) . . ?
C7 C3 S3 118.5(4) . . ?
C3 C4 C8 120.5(4) . . ?
C3 C4 S4 120.8(3) . . ?
C8 C4 S4 118.4(3) . . ?
N1 C5 C1 178.7(5) . . ?
N2 C6 C2 176.2(5) . . ?
N3 C7 C3 179.1(5) . . ?
N4 C8 C4 177.2(5) . . ?
C10 C9 C14 119.9(4) . . ?
C10 C9 P1 121.9(4) . . ?
C14 C9 P1 118.2(4) . . ?
C9 C10 C11 119.5(5) . . ?
C12 C11 C10 120.3(5) . . ?
C11 C12 C13 121.0(5) . . ?
C12 C13 C14 118.8(5) . . ?
C13 C14 C9 120.5(5) . . ?
C16 C15 C20 118.5(4) . . ?
C16 C15 P1 118.4(3) . . ?
C20 C15 P1 123.1(4) . . ?
C17 C16 C15 121.6(4) . . ?
C16 C17 C18 119.3(4) . . ?
C19 C18 C17 120.5(5) . . ?
C18 C19 C20 120.3(4) . . ?
C19 C20 C15 119.8(4) . . ?
C26 C21 C22 119.0(4) . . ?
C26 C21 P1 118.8(4) . . ?
C22 C21 P1 122.0(4) . . ?
C23 C22 C21 120.2(4) . . ?
C24 C23 C22 120.5(5) . . ?
C23 C24 C25 119.5(5) . . ?
C24 C25 C26 120.9(5) . . ?
C25 C26 C21 119.8(4) . . ?
C28 C27 C32 119.4(4) . . ?
C28 C27 P1 122.4(3) . . ?
C32 C27 P1 118.2(4) . . ?
C27 C28 C29 120.0(4) . . ?
C30 C29 C28 119.7(5) . . ?
C29 C30 C31 120.9(5) . . ?
C30 C31 C32 120.0(5) . . ?
C31 C32 C27 119.9(5) . . ?

loop_
_geom_bond_atom_site_label_1
_geom_bond_atom_site_label_2
_geom_bond_distance
_geom_bond_site_symmetry_2
_geom_bond_publ_flag
Co1 S3 2.1809(13) . ?
Co1 S2 2.1820(13) . ?
Co1 S4 2.1949(12) . ?
Co1 S1 2.1986(12) . ?
Co1 S1 2.3919(12) 3_776 ?
P1 C15 1.781(4) . ?
P1 C21 1.785(4) . ?
P1 C27 1.793(4) . ?
P1 C9 1.802(4) . ?
S1 C1 1.734(4) . ?
S1 Co1 2.3919(12) 3_776 ?
S2 C2 1.721(4) . ?
S3 C3 1.738(4) . ?
S4 C4 1.708(4) . ?
N1 C5 1.148(5) . ?
N2 C6 1.146(5) . ?
N3 C7 1.145(5) . ?
N4 C8 1.144(5) . ?
C1 C2 1.361(5) . ?
C1 C5 1.444(5) . ?
C2 C6 1.435(6) . ?
C3 C4 1.357(5) . ?
C3 C7 1.424(6) . ?
C4 C8 1.435(5) . ?
C9 C10 1.368(5) . ?
C9 C14 1.394(5) . ?
C10 C11 1.385(5) . ?
C11 C12 1.367(6) . ?
C12 C13 1.376(6) . ?
C13 C14 1.380(5) . ?
C15 C16 1.394(5) . ?
C15 C20 1.399(5) . ?
C16 C17 1.366(5) . ?
C17 C18 1.388(5) . ?
C18 C19 1.373(6) . ?
C19 C20 1.387(5) . ?
C21 C26 1.394(5) . ?
C21 C22 1.395(5) . ?
C22 C23 1.383(5) . ?
C23 C24 1.375(6) . ?
C24 C25 1.380(6) . ?
C25 C26 1.382(5) . ?
C27 C28 1.380(5) . ?
C27 C32 1.398(5) . ?
C28 C29 1.392(5) . ?
C29 C30 1.368(6) . ?
C30 C31 1.369(6) . ?
C31 C32 1.379(5) . ?
